data_4069282
loop_
_publ_author_name
'Johnson, Andrew L.'
'Hollingsworth, Nathan'
'Kingsley, Andrew'
'Kociok-K\"ohn, Gabriele'
'Molloy, Kieran C.'

_publ_section_title
;
 Organocadmium Hydrazide and Hydrazine Complexes
;
_journal_issue 8
_journal_name_full Organometallics
_journal_page_first 2650
_journal_paper_doi 10.1021/om900121z
_journal_volume 28
_journal_year 2009
_chemical_formula_moiety 'C20 H48 Cd4 N8 O4, C7 H8'
_chemical_formula_sum 'C27 H56 Cd4 N8 O4'
_chemical_formula_weight 1006.40
_chemical_name_systematic
;
 ?
;
_space_group_IT_number 14
_symmetry_cell_setting monoclinic
_symmetry_space_group_name_Hall '-P 2yn'
_symmetry_space_group_name_H-M 'P 1 21/n 1'
_atom_sites_solution_hydrogens geom
_atom_sites_solution_primary direct
_atom_sites_solution_secondary difmap
_audit_creation_method SHELXL-97
_cell_angle_alpha 90.00
_cell_angle_beta 115.7430(10)
_cell_angle_gamma 90.00
_cell_formula_units_Z 4
_cell_length_a 10.96550(10)
_cell_length_b 32.2924(4)
_cell_length_c 11.3969(2)
_cell_measurement_reflns_used 41985
_cell_measurement_temperature 150(2)
_cell_measurement_theta_max 27.485
_cell_measurement_theta_min 2.910
_cell_volume 3635.13(9)
_computing_cell_refinement 'HKL Scalepack (Otwinski & Minor, 1997)'
_computing_data_collection 'Collect (Nonius BV, 1997-2000)'
_computing_data_reduction
;
 DENZO-SCALEPACK Z. Otwinowski and W. Minor, " 
 Processing of X-ray Diffraction Data Collected in Oscillation Mode ", 
 Methods in Enzymology, Volume 276: Macromolecular Crystallography, 
 part A, p.307-326, 1997,C.W. Carter, Jr. & R. M. Sweet, Eds., Academic Press.
;
_computing_molecular_graphics 'ORTEP3 for Windows - Farrugia, L. J. J. Appl. Crystallogr. 1997, 30, 565'
_computing_publication_material
;
 'WinGX publication routines, Farrugia, 
 L. J., J. Appl. Crystallogr., 1999, 32, 837-838
;
_computing_structure_refinement
;
 SHELXL97 -Program for Crystal Structure Analysis (Release 97-2). 
 Sheldrick, G.M., Instit\"ut f\"ur Anorganische Chemie der Universit\"at, 
 Tammanstrasse 4, D-3400 G\"ottingen, Germany, 1998 
;
_computing_structure_solution
; 
 SIR97- Altomare A., Burla M.C., Camalli M., Cascarano G.L., Giacovazzo C. , 
 Guagliardi A., Moliterni A.G.G., Polidori G.,Spagna R. 
 (1999) J. Appl. Cryst. 32, 115-119
;
_diffrn_ambient_temperature 150(2)
_diffrn_measured_fraction_theta_full 0.992
_diffrn_measured_fraction_theta_max 0.992
_diffrn_measurement_device_type 'Nonius Kappa CCD'
_diffrn_measurement_method '705 1.0 degree images with \f and \v scans'
_diffrn_radiation_monochromator graphite
_diffrn_radiation_source 'fine-focus sealed tube'
_diffrn_radiation_type MoK\a
_diffrn_radiation_wavelength 0.71073
_diffrn_reflns_av_R_equivalents 0.0967
_diffrn_reflns_av_sigmaI/netI 0.1028
_diffrn_reflns_limit_h_max 14
_diffrn_reflns_limit_h_min -14
_diffrn_reflns_limit_k_max 41
_diffrn_reflns_limit_k_min -41
_diffrn_reflns_limit_l_max 14
_diffrn_reflns_limit_l_min -14
_diffrn_reflns_number 40964
_diffrn_reflns_theta_full 27.47
_diffrn_reflns_theta_max 27.47
_diffrn_reflns_theta_min 3.21
_diffrn_standards_decay_% 0
_diffrn_standards_number 0
_exptl_absorpt_coefficient_mu 2.350
_exptl_absorpt_correction_T_max 0.6247
_exptl_absorpt_correction_T_min 0.5675
_exptl_absorpt_correction_type multi-scan
_exptl_absorpt_process_details
;
multi-scan from symmetry-related measurements 
 Sortav (Blessing 1995)
;
_exptl_crystal_colour colourless
_exptl_crystal_density_diffrn 1.839
_exptl_crystal_density_method 'not measured'
_exptl_crystal_description 'irregular shape'
_exptl_crystal_F_000 1992
_exptl_crystal_size_max 0.25
_exptl_crystal_size_mid 0.25
_exptl_crystal_size_min 0.20
_refine_diff_density_max 1.239
_refine_diff_density_min -0.962
_refine_diff_density_rms 0.200
_refine_ls_extinction_method none
_refine_ls_goodness_of_fit_ref 0.995
_refine_ls_hydrogen_treatment mixed
_refine_ls_matrix_type full
_refine_ls_number_parameters 409
_refine_ls_number_reflns 8262
_refine_ls_number_restraints 0
_refine_ls_restrained_S_all 0.995
_refine_ls_R_factor_all 0.1129
_refine_ls_R_factor_gt 0.0471
_refine_ls_shift/su_max 0.003
_refine_ls_shift/su_mean 0.000
_refine_ls_structure_factor_coef Fsqd
_refine_ls_weighting_details 'calc w=1/[\s^2^(Fo^2^)+(0.0441P)^2^+0.0000P] where P=(Fo^2^+2Fc^2^)/3'
_refine_ls_weighting_scheme calc
_refine_ls_wR_factor_gt 0.0870
_refine_ls_wR_factor_ref 0.1078
_reflns_number_gt 4898
_reflns_number_total 8262
_reflns_threshold_expression >2sigma(I)
_cod_data_source_file om900121z_si_001.cif
_cod_data_source_block comp2
_cod_original_cell_volume 3635.13(8)
_cod_database_code 4069282

loop_
_symmetry_equiv_pos_as_xyz
'x, y, z'
'-x+1/2, y+1/2, -z+1/2'
'-x, -y, -z'
'x-1/2, -y-1/2, z-1/2'

loop_
_atom_site_label
_atom_site_type_symbol
_atom_site_fract_x
_atom_site_fract_y
_atom_site_fract_z
_atom_site_U_iso_or_equiv
_atom_site_adp_type
_atom_site_occupancy
_atom_site_symmetry_multiplicity
_atom_site_calc_flag
_atom_site_refinement_flags
Cd1 Cd 0.30063(4) 0.082100(14) 0.16221(4) 0.02393(13) Uani 1 1 d .
Cd2 Cd 0.54690(4) 0.088097(13) 0.01291(4) 0.02361(13) Uani 1 1 d .
Cd3 Cd 0.39538(4) 0.187437(13) 0.04239(4) 0.02337(13) Uani 1 1 d .
Cd4 Cd 0.61969(4) 0.135200(13) 0.35868(4) 0.02393(13) Uani 1 1 d .
O1 O -0.0251(4) 0.06697(14) -0.2234(4) 0.0363(12) Uani 1 1 d .
O2 O 0.9023(4) 0.15598(14) 0.0405(4) 0.0334(11) Uani 1 1 d .
O3 O 0.8196(4) 0.01338(13) 0.5148(4) 0.0381(12) Uani 1 1 d .
O4 O 0.2264(4) 0.25921(13) 0.2509(4) 0.0372(12) Uani 1 1 d .
N1 N 0.3533(5) 0.12475(15) -0.0625(5) 0.0221(12) Uani 1 1 d .
H1 H 0.338(5) 0.1316(16) -0.143(5) 0.016(16) Uiso 1 1 d .
N2 N 0.2384(5) 0.10151(14) -0.0648(4) 0.0198(11) Uani 1 1 d .
N3 N 0.6101(5) 0.17116(15) 0.1812(5) 0.0212(12) Uani 1 1 d .
H3 H 0.654(4) 0.1970(14) 0.216(4) 0.002(13) Uiso 1 1 d .
N4 N 0.6823(5) 0.15154(15) 0.1142(5) 0.0232(12) Uani 1 1 d .
N5 N 0.5037(5) 0.06015(16) 0.1757(5) 0.0239(13) Uani 1 1 d .
H5 H 0.489(5) 0.0335(17) 0.153(5) 0.027(18) Uiso 1 1 d .
N6 N 0.6174(5) 0.06133(14) 0.3057(5) 0.0220(12) Uani 1 1 d .
N7 N 0.3918(6) 0.13988(16) 0.2830(5) 0.0252(13) Uani 1 1 d .
H7 H 0.375(7) 0.140(2) 0.342(7) 0.05(3) Uiso 1 1 d .
N8 N 0.3460(5) 0.18149(14) 0.2292(5) 0.0193(11) Uani 1 1 d .
C1 C 0.1539(6) 0.04333(19) 0.1917(6) 0.0334(17) Uani 1 1 d .
H1A H 0.1544 0.0500 0.2757 0.050 Uiso 1 1 calc R
H1B H 0.1779 0.0141 0.1909 0.050 Uiso 1 1 calc R
H1C H 0.0634 0.0484 0.1216 0.050 Uiso 1 1 calc R
C2 C 0.6415(7) 0.04859(19) -0.0791(7) 0.0367(17) Uani 1 1 d .
H2A H 0.5757 0.0422 -0.1683 0.055 Uiso 1 1 calc R
H2B H 0.6720 0.0228 -0.0294 0.055 Uiso 1 1 calc R
H2C H 0.7194 0.0630 -0.0809 0.055 Uiso 1 1 calc R
C3 C 0.3013(7) 0.23853(19) -0.0926(7) 0.0373(18) Uani 1 1 d .
H3A H 0.3131 0.2643 -0.0434 0.056 Uiso 1 1 calc R
H3B H 0.2045 0.2329 -0.1431 0.056 Uiso 1 1 calc R
H3C H 0.3442 0.2413 -0.1518 0.056 Uiso 1 1 calc R
C4 C 0.7635(7) 0.1486(2) 0.5573(6) 0.044(2) Uani 1 1 d .
H4A H 0.7570 0.1273 0.6156 0.066 Uiso 1 1 calc R
H4B H 0.7432 0.1758 0.5830 0.066 Uiso 1 1 calc R
H4C H 0.8554 0.1488 0.5633 0.066 Uiso 1 1 calc R
C5 C 0.2186(6) 0.06357(18) -0.1454(6) 0.0239(15) Uani 1 1 d .
H5A H 0.2977 0.0451 -0.1024 0.029 Uiso 1 1 calc R
H5B H 0.2131 0.0714 -0.2315 0.029 Uiso 1 1 calc R
C6 C 0.0911(6) 0.0405(2) -0.1643(6) 0.0316(16) Uani 1 1 d .
H6A H 0.0797 0.0160 -0.2204 0.038 Uiso 1 1 calc R
H6B H 0.0992 0.0307 -0.0790 0.038 Uiso 1 1 calc R
C7 C -0.0072(6) 0.1014(2) -0.1417(6) 0.0316(16) Uani 1 1 d .
H7A H 0.0048 0.0917 -0.0549 0.038 Uiso 1 1 calc R
H7B H -0.0893 0.1190 -0.1787 0.038 Uiso 1 1 calc R
C8 C 0.1146(5) 0.12691(18) -0.1267(6) 0.0229(14) Uani 1 1 d .
H8A H 0.1037 0.1365 -0.2132 0.028 Uiso 1 1 calc R
H8B H 0.1221 0.1516 -0.0723 0.028 Uiso 1 1 calc R
C9 C 0.6805(6) 0.17871(18) 0.0085(6) 0.0228(14) Uani 1 1 d .
H9A H 0.7161 0.2064 0.0443 0.027 Uiso 1 1 calc R
H9B H 0.5861 0.1821 -0.0587 0.027 Uiso 1 1 calc R
C10 C 0.7655(6) 0.1603(2) -0.0529(6) 0.0289(16) Uani 1 1 d .
H10A H 0.7288 0.1329 -0.0902 0.035 Uiso 1 1 calc R
H10B H 0.7613 0.1785 -0.1246 0.035 Uiso 1 1 calc R
C11 C 0.9064(6) 0.12881(19) 0.1412(6) 0.0285(16) Uani 1 1 d .
H11A H 1.0016 0.1246 0.2055 0.034 Uiso 1 1 calc R
H11B H 0.8685 0.1015 0.1031 0.034 Uiso 1 1 calc R
C12 C 0.8281(6) 0.14607(19) 0.2076(6) 0.0249(15) Uani 1 1 d .
H12A H 0.8668 0.1732 0.2467 0.030 Uiso 1 1 calc R
H12B H 0.8350 0.1272 0.2787 0.030 Uiso 1 1 calc R
C13 C 0.5867(6) 0.03567(19) 0.3963(6) 0.0304(16) Uani 1 1 d .
H13A H 0.5578 0.0078 0.3578 0.036 Uiso 1 1 calc R
H13B H 0.5105 0.0483 0.4080 0.036 Uiso 1 1 calc R
C14 C 0.7077(7) 0.0312(2) 0.5289(6) 0.0357(18) Uani 1 1 d .
H14A H 0.7336 0.0588 0.5705 0.043 Uiso 1 1 calc R
H14B H 0.6828 0.0134 0.5858 0.043 Uiso 1 1 calc R
C15 C 0.8549(6) 0.0396(2) 0.4338(6) 0.0309(16) Uani 1 1 d .
H15A H 0.9352 0.0282 0.4267 0.037 Uiso 1 1 calc R
H15B H 0.8782 0.0675 0.4732 0.037 Uiso 1 1 calc R
C16 C 0.7398(6) 0.04269(19) 0.3016(6) 0.0274(15) Uani 1 1 d .
H16A H 0.7172 0.0147 0.2625 0.033 Uiso 1 1 calc R
H16B H 0.7676 0.0598 0.2453 0.033 Uiso 1 1 calc R
C17 C 0.4204(6) 0.21338(18) 0.3272(6) 0.0276(15) Uani 1 1 d .
H17A H 0.5178 0.2121 0.3476 0.033 Uiso 1 1 calc R
H17B H 0.4111 0.2078 0.4084 0.033 Uiso 1 1 calc R
C18 C 0.3664(6) 0.25613(19) 0.2775(7) 0.0340(17) Uani 1 1 d .
H18A H 0.4194 0.2771 0.3434 0.041 Uiso 1 1 calc R
H18B H 0.3767 0.2619 0.1969 0.041 Uiso 1 1 calc R
C19 C 0.1491(6) 0.2292(2) 0.1556(6) 0.0338(17) Uani 1 1 d .
H19A H 0.1556 0.2348 0.0732 0.041 Uiso 1 1 calc R
H19B H 0.0527 0.2314 0.1383 0.041 Uiso 1 1 calc R
C20 C 0.1998(6) 0.18561(18) 0.2018(6) 0.0278(15) Uani 1 1 d .
H20A H 0.1891 0.1794 0.2820 0.033 Uiso 1 1 calc R
H20B H 0.1450 0.1654 0.1342 0.033 Uiso 1 1 calc R
C21 C 0.1099(10) 0.1954(3) 0.5403(9) 0.083(3) Uani 1 1 d .
H21A H 0.0222 0.1815 0.5130 0.124 Uiso 1 1 calc R
H21B H 0.1055 0.2146 0.4721 0.124 Uiso 1 1 calc R
H21C H 0.1314 0.2108 0.6211 0.124 Uiso 1 1 calc R
C22 C 0.2162(8) 0.1640(3) 0.5629(7) 0.050(2) Uani 1 1 d .
C23 C 0.1884(9) 0.1241(3) 0.5292(8) 0.055(2) Uani 1 1 d .
H23 H 0.0969 0.1151 0.4889 0.066 Uiso 1 1 calc R
C24 C 0.2931(16) 0.0958(3) 0.5530(10) 0.092(4) Uani 1 1 d .
H24 H 0.2723 0.0675 0.5301 0.111 Uiso 1 1 calc R
C25 C 0.4255(15) 0.1087(5) 0.6093(11) 0.104(5) Uani 1 1 d .
H25 H 0.4969 0.0896 0.6244 0.125 Uiso 1 1 calc R
C26 C 0.4529(11) 0.1502(5) 0.6436(9) 0.088(4) Uani 1 1 d .
H26 H 0.5438 0.1599 0.6822 0.105 Uiso 1 1 calc R
C27 C 0.3530(9) 0.1761(3) 0.6226(7) 0.059(3) Uani 1 1 d .
H27 H 0.3740 0.2041 0.6488 0.071 Uiso 1 1 calc R

loop_
_atom_site_aniso_label
_atom_site_aniso_U_11
_atom_site_aniso_U_22
_atom_site_aniso_U_33
_atom_site_aniso_U_23
_atom_site_aniso_U_13
_atom_site_aniso_U_12
Cd1 0.0217(3) 0.0236(3) 0.0236(3) 0.0009(2) 0.0071(2) -0.0030(2)
Cd2 0.0223(3) 0.0217(2) 0.0256(3) -0.0005(2) 0.0093(2) 0.0002(2)
Cd3 0.0228(3) 0.0194(2) 0.0264(3) 0.0021(2) 0.0092(2) 0.0019(2)
Cd4 0.0238(3) 0.0214(3) 0.0219(3) -0.0004(2) 0.0055(2) 0.0005(2)
O1 0.024(3) 0.045(3) 0.032(3) -0.005(2) 0.005(2) -0.003(2)
O2 0.024(3) 0.044(3) 0.035(3) 0.005(2) 0.014(2) -0.001(2)
O3 0.036(3) 0.032(3) 0.038(3) 0.009(2) 0.008(2) 0.013(2)
O4 0.030(3) 0.028(3) 0.045(3) -0.010(2) 0.009(2) 0.008(2)
N1 0.022(3) 0.019(3) 0.022(3) 0.000(2) 0.006(2) 0.000(2)
N2 0.019(3) 0.017(3) 0.021(3) 0.000(2) 0.006(2) 0.001(2)
N3 0.021(3) 0.016(3) 0.026(3) -0.002(2) 0.009(2) 0.000(2)
N4 0.019(3) 0.021(3) 0.025(3) -0.001(2) 0.006(2) 0.000(2)
N5 0.022(3) 0.018(3) 0.026(3) -0.001(2) 0.005(2) -0.002(2)
N6 0.018(3) 0.022(3) 0.018(3) 0.001(2) 0.000(2) 0.001(2)
N7 0.034(4) 0.022(3) 0.017(3) 0.000(2) 0.009(3) -0.004(2)
N8 0.016(3) 0.017(3) 0.022(3) 0.000(2) 0.006(2) 0.003(2)
C1 0.026(4) 0.031(4) 0.044(5) 0.009(3) 0.016(3) -0.004(3)
C2 0.048(5) 0.023(4) 0.048(5) -0.011(3) 0.029(4) -0.002(3)
C3 0.045(4) 0.020(4) 0.046(5) 0.006(3) 0.018(4) 0.009(3)
C4 0.058(5) 0.028(4) 0.030(4) -0.002(3) 0.004(4) -0.003(4)
C5 0.019(3) 0.021(3) 0.026(4) -0.006(3) 0.005(3) -0.001(3)
C6 0.024(4) 0.031(4) 0.037(4) -0.011(3) 0.010(3) -0.001(3)
C7 0.024(4) 0.041(4) 0.023(4) 0.003(3) 0.004(3) 0.008(3)
C8 0.020(4) 0.024(3) 0.028(4) 0.007(3) 0.014(3) 0.004(3)
C9 0.017(3) 0.023(3) 0.024(4) 0.003(3) 0.005(3) 0.002(3)
C10 0.023(4) 0.033(4) 0.030(4) 0.008(3) 0.010(3) -0.001(3)
C11 0.019(4) 0.032(4) 0.036(4) 0.000(3) 0.013(3) 0.004(3)
C12 0.020(4) 0.025(3) 0.021(4) 0.001(3) 0.001(3) -0.007(3)
C13 0.032(4) 0.020(3) 0.030(4) 0.007(3) 0.005(3) 0.001(3)
C14 0.046(5) 0.030(4) 0.022(4) 0.013(3) 0.007(3) 0.005(3)
C15 0.017(4) 0.041(4) 0.030(4) 0.005(3) 0.005(3) 0.006(3)
C16 0.027(4) 0.025(4) 0.034(4) 0.001(3) 0.017(3) -0.004(3)
C17 0.027(4) 0.024(4) 0.030(4) -0.010(3) 0.010(3) -0.008(3)
C18 0.029(4) 0.024(4) 0.040(4) -0.006(3) 0.006(3) 0.000(3)
C19 0.025(4) 0.038(4) 0.035(4) -0.007(3) 0.009(3) 0.004(3)
C20 0.032(4) 0.024(4) 0.026(4) -0.008(3) 0.010(3) -0.013(3)
C21 0.101(8) 0.075(7) 0.082(8) 0.009(6) 0.048(6) 0.012(6)
C22 0.056(6) 0.058(6) 0.037(5) 0.001(4) 0.019(4) 0.001(5)
C23 0.078(7) 0.041(5) 0.046(5) -0.007(4) 0.027(5) -0.013(5)
C24 0.187(13) 0.056(7) 0.053(7) 0.012(5) 0.070(8) 0.014(9)
C25 0.123(11) 0.147(14) 0.051(8) 0.043(8) 0.046(8) 0.088(11)
C26 0.051(7) 0.176(13) 0.044(6) -0.003(7) 0.029(5) 0.002(8)
C27 0.049(6) 0.098(8) 0.033(5) -0.006(5) 0.020(4) -0.026(6)

loop_
_atom_type_symbol
_atom_type_description
_atom_type_scat_dispersion_real
_atom_type_scat_dispersion_imag
_atom_type_scat_source
C C 0.0033 0.0016 'International Tables Vol C Tables 4.2.6.8 and 6.1.1.4'
H H 0.0000 0.0000 'International Tables Vol C Tables 4.2.6.8 and 6.1.1.4'
O O 0.0106 0.0060 'International Tables Vol C Tables 4.2.6.8 and 6.1.1.4'
N N 0.0061 0.0033 'International Tables Vol C Tables 4.2.6.8 and 6.1.1.4'
Cd Cd -0.8075 1.2024 'International Tables Vol C Tables 4.2.6.8 and 6.1.1.4'

loop_
_geom_angle_atom_site_label_1
_geom_angle_atom_site_label_2
_geom_angle_atom_site_label_3
_geom_angle
C1 Cd1 N7 122.6(2)
C1 Cd1 N5 125.2(2)
N7 Cd1 N5 93.1(2)
C1 Cd1 N2 115.1(2)
N7 Cd1 N2 106.04(18)
N5 Cd1 N2 88.10(17)
C2 Cd2 N1 133.8(2)
C2 Cd2 N5 117.9(2)
N1 Cd2 N5 91.38(19)
C2 Cd2 N4 113.0(2)
N1 Cd2 N4 91.03(16)
N5 Cd2 N4 103.84(17)
C3 Cd3 N3 134.4(2)
C3 Cd3 N1 111.9(2)
N3 Cd3 N1 94.14(18)
C3 Cd3 N8 117.5(2)
N3 Cd3 N8 85.91(16)
N1 Cd3 N8 108.50(17)
C4 Cd4 N7 124.5(3)
C4 Cd4 N3 123.6(2)
N7 Cd4 N3 90.56(18)
C4 Cd4 N6 112.0(2)
N7 Cd4 N6 94.55(17)
N3 Cd4 N6 106.44(17)
C7 O1 C6 108.6(5)
C10 O2 C11 108.5(4)
C15 O3 C14 108.8(5)
C19 O4 C18 109.9(5)
N2 N1 Cd2 113.7(3)
N2 N1 Cd3 116.1(3)
Cd2 N1 Cd3 108.8(2)
N2 N1 H1 110(3)
Cd2 N1 H1 105(3)
Cd3 N1 H1 103(3)
N1 N2 C8 109.3(4)
N1 N2 C5 109.1(4)
C8 N2 C5 107.8(4)
N1 N2 Cd1 105.7(3)
C8 N2 Cd1 115.0(3)
C5 N2 Cd1 109.9(3)
N4 N3 Cd3 111.8(3)
N4 N3 Cd4 114.4(3)
Cd3 N3 Cd4 111.7(2)
N4 N3 H3 108(3)
Cd3 N3 H3 106(3)
Cd4 N3 H3 105(3)
N3 N4 C9 110.4(4)
N3 N4 C12 109.5(4)
C9 N4 C12 106.3(4)
N3 N4 Cd2 104.4(3)
C9 N4 Cd2 108.3(3)
C12 N4 Cd2 117.9(3)
N6 N5 Cd1 116.0(4)
N6 N5 Cd2 115.1(3)
Cd1 N5 Cd2 111.3(2)
N6 N5 H5 107(4)
Cd1 N5 H5 104(4)
Cd2 N5 H5 102(4)
N5 N6 C13 110.0(4)
N5 N6 C16 109.9(4)
C13 N6 C16 106.2(5)
N5 N6 Cd4 100.8(3)
C13 N6 Cd4 110.8(4)
C16 N6 Cd4 119.1(3)
N8 N7 Cd4 109.9(3)
N8 N7 Cd1 121.0(4)
Cd4 N7 Cd1 107.3(2)
N8 N7 H7 102(5)
Cd4 N7 H7 108(5)
Cd1 N7 H7 108(5)
N7 N8 C17 110.2(4)
N7 N8 C20 107.9(4)
C17 N8 C20 106.5(4)
N7 N8 Cd3 105.8(3)
C17 N8 Cd3 110.4(4)
C20 N8 Cd3 115.9(3)
Cd1 C1 H1A 109.5
Cd1 C1 H1B 109.5
H1A C1 H1B 109.5
Cd1 C1 H1C 109.5
H1A C1 H1C 109.5
H1B C1 H1C 109.5
Cd2 C2 H2A 109.5
Cd2 C2 H2B 109.5
H2A C2 H2B 109.5
Cd2 C2 H2C 109.5
H2A C2 H2C 109.5
H2B C2 H2C 109.5
Cd3 C3 H3A 109.5
Cd3 C3 H3B 109.5
H3A C3 H3B 109.5
Cd3 C3 H3C 109.5
H3A C3 H3C 109.5
H3B C3 H3C 109.5
Cd4 C4 H4A 109.5
Cd4 C4 H4B 109.5
H4A C4 H4B 109.5
Cd4 C4 H4C 109.5
H4A C4 H4C 109.5
H4B C4 H4C 109.5
N2 C5 C6 111.7(5)
N2 C5 H5A 109.3
C6 C5 H5A 109.3
N2 C5 H5B 109.3
C6 C5 H5B 109.3
H5A C5 H5B 107.9
O1 C6 C5 110.5(5)
O1 C6 H6A 109.6
C5 C6 H6A 109.6
O1 C6 H6B 109.6
C5 C6 H6B 109.6
H6A C6 H6B 108.1
O1 C7 C8 111.5(5)
O1 C7 H7A 109.3
C8 C7 H7A 109.3
O1 C7 H7B 109.3
C8 C7 H7B 109.3
H7A C7 H7B 108.0
N2 C8 C7 109.5(5)
N2 C8 H8A 109.8
C7 C8 H8A 109.8
N2 C8 H8B 109.8
C7 C8 H8B 109.8
H8A C8 H8B 108.2
N4 C9 C10 110.5(5)
N4 C9 H9A 109.5
C10 C9 H9A 109.5
N4 C9 H9B 109.5
C10 C9 H9B 109.5
H9A C9 H9B 108.1
O2 C10 C9 110.8(5)
O2 C10 H10A 109.5
C9 C10 H10A 109.5
O2 C10 H10B 109.5
C9 C10 H10B 109.5
H10A C10 H10B 108.1
O2 C11 C12 110.9(5)
O2 C11 H11A 109.5
C12 C11 H11A 109.5
O2 C11 H11B 109.5
C12 C11 H11B 109.5
H11A C11 H11B 108.1
C11 C12 N4 111.1(5)
C11 C12 H12A 109.4
N4 C12 H12A 109.4
C11 C12 H12B 109.4
N4 C12 H12B 109.4
H12A C12 H12B 108.0
N6 C13 C14 112.5(5)
N6 C13 H13A 109.1
C14 C13 H13A 109.1
N6 C13 H13B 109.1
C14 C13 H13B 109.1
H13A C13 H13B 107.8
O3 C14 C13 110.3(5)
O3 C14 H14A 109.6
C13 C14 H14A 109.6
O3 C14 H14B 109.6
C13 C14 H14B 109.6
H14A C14 H14B 108.1
O3 C15 C16 110.3(5)
O3 C15 H15A 109.6
C16 C15 H15A 109.6
O3 C15 H15B 109.6
C16 C15 H15B 109.6
H15A C15 H15B 108.1
C15 C16 N6 112.0(5)
C15 C16 H16A 109.2
N6 C16 H16A 109.2
C15 C16 H16B 109.2
N6 C16 H16B 109.2
H16A C16 H16B 107.9
N8 C17 C18 110.8(5)
N8 C17 H17A 109.5
C18 C17 H17A 109.5
N8 C17 H17B 109.5
C18 C17 H17B 109.5
H17A C17 H17B 108.1
O4 C18 C17 110.6(5)
O4 C18 H18A 109.5
C17 C18 H18A 109.5
O4 C18 H18B 109.5
C17 C18 H18B 109.5
H18A C18 H18B 108.1
O4 C19 C20 111.0(5)
O4 C19 H19A 109.4
C20 C19 H19A 109.4
O4 C19 H19B 109.4
C20 C19 H19B 109.4
H19A C19 H19B 108.0
N8 C20 C19 110.5(5)
N8 C20 H20A 109.5
C19 C20 H20A 109.5
N8 C20 H20B 109.5
C19 C20 H20B 109.5
H20A C20 H20B 108.1
C22 C21 H21A 109.5
C22 C21 H21B 109.5
H21A C21 H21B 109.5
C22 C21 H21C 109.5
H21A C21 H21C 109.5
H21B C21 H21C 109.5
C23 C22 C27 117.9(8)
C23 C22 C21 122.9(8)
C27 C22 C21 119.2(9)
C22 C23 C24 120.5(9)
C22 C23 H23 119.8
C24 C23 H23 119.8
C25 C24 C23 120.4(11)
C25 C24 H24 119.8
C23 C24 H24 119.8
C24 C25 C26 118.5(11)
C24 C25 H25 120.8
C26 C25 H25 120.8
C27 C26 C25 120.0(11)
C27 C26 H26 120.0
C25 C26 H26 120.0
C26 C27 C22 122.8(10)
C26 C27 H27 118.6
C22 C27 H27 118.6

loop_
_geom_bond_atom_site_label_1
_geom_bond_atom_site_label_2
_geom_bond_distance
Cd1 C1 2.177(6)
Cd1 N7 2.276(5)
Cd1 N5 2.277(5)
Cd1 N2 2.453(5)
Cd2 C2 2.179(6)
Cd2 N1 2.249(5)
Cd2 N5 2.290(5)
Cd2 N4 2.499(5)
Cd3 C3 2.185(6)
Cd3 N3 2.255(5)
Cd3 N1 2.294(5)
Cd3 N8 2.421(5)
Cd4 C4 2.168(6)
Cd4 N7 2.267(6)
Cd4 N3 2.295(5)
Cd4 N6 2.458(5)
O1 C7 1.409(7)
O1 C6 1.436(7)
O2 C10 1.420(7)
O2 C11 1.430(7)
O3 C15 1.424(7)
O3 C14 1.426(7)
O4 C19 1.428(7)
O4 C18 1.434(7)
N1 N2 1.458(6)
N1 H1 0.89(5)
N2 C8 1.477(7)
N2 C5 1.490(7)
N3 N4 1.462(6)
N3 H3 0.96(5)
N4 C9 1.484(7)
N4 C12 1.497(7)
N5 N6 1.465(6)
N5 H5 0.89(5)
N6 C13 1.472(7)
N6 C16 1.491(7)
N7 N8 1.472(7)
N7 H7 0.78(7)
N8 C17 1.477(7)
N8 C20 1.501(7)
C1 H1A 0.9800
C1 H1B 0.9800
C1 H1C 0.9800
C2 H2A 0.9800
C2 H2B 0.9800
C2 H2C 0.9800
C3 H3A 0.9800
C3 H3B 0.9800
C3 H3C 0.9800
C4 H4A 0.9800
C4 H4B 0.9800
C4 H4C 0.9800
C5 C6 1.515(8)
C5 H5A 0.9900
C5 H5B 0.9900
C6 H6A 0.9900
C6 H6B 0.9900
C7 C8 1.514(8)
C7 H7A 0.9900
C7 H7B 0.9900
C8 H8A 0.9900
C8 H8B 0.9900
C9 C10 1.509(8)
C9 H9A 0.9900
C9 H9B 0.9900
C10 H10A 0.9900
C10 H10B 0.9900
C11 C12 1.478(8)
C11 H11A 0.9900
C11 H11B 0.9900
C12 H12A 0.9900
C12 H12B 0.9900
C13 C14 1.524(8)
C13 H13A 0.9900
C13 H13B 0.9900
C14 H14A 0.9900
C14 H14B 0.9900
C15 C16 1.490(8)
C15 H15A 0.9900
C15 H15B 0.9900
C16 H16A 0.9900
C16 H16B 0.9900
C17 C18 1.512(8)
C17 H17A 0.9900
C17 H17B 0.9900
C18 H18A 0.9900
C18 H18B 0.9900
C19 C20 1.520(8)
C19 H19A 0.9900
C19 H19B 0.9900
C20 H20A 0.9900
C20 H20B 0.9900
C21 C22 1.480(10)
C21 H21A 0.9800
C21 H21B 0.9800
C21 H21C 0.9800
C22 C23 1.340(10)
C22 C27 1.406(10)
C23 C24 1.399(13)
C23 H23 0.9500
C24 C25 1.373(15)
C24 H24 0.9500
C25 C26 1.395(15)
C25 H25 0.9500
C26 C27 1.314(12)
C26 H26 0.9500
C27 H27 0.9500
